data_7209227
loop_
_publ_author_name
'Tang, Si-Fu'
'Pan, Xiao-Bo'
'Lv, Xiao-Xia'
'Yan, Shi-Hai'
'Xu, Xian-Rui'
'Li, Liang-Jun'
'Zhao, Xue-Bo'

_publ_section_title
;
 Fabrication of new metal phosphonates from tritopic trisphosphonic acid
 containing methyl groups and auxiliary ligands: syntheses, structures and
 gas adsorption properties
;
_journal_issue 10
_journal_name_full CrystEngComm
_journal_page_first 1860
_journal_paper_doi 10.1039/c2ce26828k
_journal_volume 15
_journal_year 2013
_chemical_formula_sum 'C22 H31 Cu N2 O11 P3'
_chemical_formula_weight 655.94
_chemical_name_systematic
;
?
;
_space_group_IT_number 2
_symmetry_cell_setting triclinic
_symmetry_space_group_name_Hall '-P 1'
_symmetry_space_group_name_H-M 'P -1'
_atom_sites_solution_hydrogens geom
_atom_sites_solution_primary direct
_atom_sites_solution_secondary difmap
_audit_creation_method SHELXL-97
_cell_angle_alpha 79.7070(10)
_cell_angle_beta 86.7760(10)
_cell_angle_gamma 67.1110(10)
_cell_formula_units_Z 2
_cell_length_a 8.7633(6)
_cell_length_b 10.5590(7)
_cell_length_c 14.8583(10)
_cell_measurement_reflns_used 3966
_cell_measurement_temperature 293(2)
_cell_measurement_theta_max 25
_cell_measurement_theta_min 2.33
_cell_volume 1246.09(15)
_computing_cell_refinement 'Bruker XSCANS'
_computing_data_collection 'Bruker XSCANS'
_computing_data_reduction 'Bruker SHELXTL'
_computing_molecular_graphics 'Bruker SHELXTL'
_computing_publication_material 'Bruker SHELXTL'
_computing_structure_refinement 'SHELXL-97 (Sheldrick, 1997)'
_computing_structure_solution 'SHELXS-97 (Sheldrick, 1990)'
_diffrn_ambient_temperature 293(2)
_diffrn_measured_fraction_theta_full 0.988
_diffrn_measured_fraction_theta_max 0.988
_diffrn_measurement_device_type 'Bruker P4'
_diffrn_measurement_method '\w scans'
_diffrn_radiation_monochromator graphite
_diffrn_radiation_source 'fine-focus sealed tube'
_diffrn_radiation_type MoK\a
_diffrn_radiation_wavelength 0.71073
_diffrn_reflns_av_R_equivalents 0.0193
_diffrn_reflns_av_sigmaI/netI 0.0430
_diffrn_reflns_limit_h_max 9
_diffrn_reflns_limit_h_min -10
_diffrn_reflns_limit_k_max 12
_diffrn_reflns_limit_k_min -10
_diffrn_reflns_limit_l_max 17
_diffrn_reflns_limit_l_min -17
_diffrn_reflns_number 6383
_diffrn_reflns_theta_full 25.00
_diffrn_reflns_theta_max 25.00
_diffrn_reflns_theta_min 2.33
_exptl_absorpt_coefficient_mu 1.136
_exptl_absorpt_correction_T_max 0.945
_exptl_absorpt_correction_T_min 0.815
_exptl_absorpt_correction_type multi-scan
_exptl_crystal_colour Blue
_exptl_crystal_density_diffrn 1.748
_exptl_crystal_density_method 'not measured'
_exptl_crystal_description Plate
_exptl_crystal_F_000 678
_exptl_crystal_size_max 0.25
_exptl_crystal_size_mid 0.15
_exptl_crystal_size_min 0.05
_refine_diff_density_max 0.679
_refine_diff_density_min -0.621
_refine_diff_density_rms 0.085
_refine_ls_extinction_method none
_refine_ls_goodness_of_fit_ref 1.007
_refine_ls_hydrogen_treatment constr
_refine_ls_matrix_type full
_refine_ls_number_parameters 349
_refine_ls_number_reflns 4334
_refine_ls_number_restraints 0
_refine_ls_restrained_S_all 1.007
_refine_ls_R_factor_all 0.0513
_refine_ls_R_factor_gt 0.0411
_refine_ls_shift/su_max 0.001
_refine_ls_shift/su_mean 0.000
_refine_ls_structure_factor_coef Fsqd
_refine_ls_weighting_details 'calc w=1/[\s^2^(Fo^2^)+(0.0584P)^2^+1.3082P] where P=(Fo^2^+2Fc^2^)/3'
_refine_ls_weighting_scheme calc
_refine_ls_wR_factor_gt 0.1033
_refine_ls_wR_factor_ref 0.1092
_reflns_number_gt 3576
_reflns_number_total 4334
_reflns_threshold_expression >2sigma(I)
_cod_data_source_file c2ce26828k.txt
_cod_data_source_block 7
_cod_depositor_comments
;
The following automatic conversions were performed:

'_symmetry_cell_setting' value 'Triclinic' changed to 'triclinic'
according to /home/saulius/struct/CIF-dictionaries/cif_core.dic
dictionary named 'cif_core.dic' version 2.4.2 from 2011-04-26.

Automatic conversion script
Id: cif_fix_values 1891 2012-01-12 08:04:46Z andrius 
;
_cod_original_sg_symbol_H-M P-1
_cod_database_code 7209227

loop_
_symmetry_equiv_pos_as_xyz
'x, y, z'
'-x, -y, -z'

loop_
_atom_site_label
_atom_site_type_symbol
_atom_site_fract_x
_atom_site_fract_y
_atom_site_fract_z
_atom_site_U_iso_or_equiv
_atom_site_adp_type
_atom_site_occupancy
_atom_site_symmetry_multiplicity
_atom_site_calc_flag
_atom_site_refinement_flags
Cu1 Cu 0.25798(5) -0.09170(4) 0.60000(3) 0.01587(14) Uani 1 1 d .
O1W O 0.3726(5) 0.0798(4) 0.5588(2) 0.0509(9) Uani 1 1 d .
H1W H 0.2846 0.1548 0.5731 0.057(18) Uiso 1 1 d R
O1 O 0.1370(3) 0.3346(2) -0.03262(16) 0.0187(5) Uani 1 1 d .
O2 O -0.0350(3) 0.3026(2) -0.15226(17) 0.0214(5) Uani 1 1 d .
O3 O -0.1577(3) 0.5065(2) -0.07170(16) 0.0208(5) Uani 1 1 d .
H3A H -0.1345 0.5432 -0.0332 0.031 Uiso 1 1 calc R
O4 O 0.2228(3) -0.1734(2) 0.32428(17) 0.0225(6) Uani 1 1 d .
H4A H 0.3216 -0.1888 0.3174 0.034 Uiso 1 1 calc R
O5 O -0.0337(3) -0.0383(2) 0.39463(17) 0.0230(6) Uani 1 1 d .
O6 O 0.2433(3) -0.1115(3) 0.47572(17) 0.0293(6) Uani 1 1 d .
O7 O -0.1579(3) 0.6729(2) 0.27401(17) 0.0238(6) Uani 1 1 d .
H7C H -0.1112 0.6850 0.2258 0.036 Uiso 1 1 calc R
O8 O -0.3765(3) 0.7485(2) 0.14919(18) 0.0237(6) Uani 1 1 d .
H8D H -0.2927 0.7156 0.1197 0.036 Uiso 1 1 calc R
O9 O -0.4627(3) 0.7892(2) 0.30818(19) 0.0275(6) Uani 1 1 d .
N1 N 0.3113(3) -0.0954(3) 0.72970(19) 0.0156(6) Uani 1 1 d .
N2 N 0.4712(3) -0.2576(3) 0.61449(19) 0.0154(6) Uani 1 1 d .
P1 P -0.03417(11) 0.35070(9) -0.06240(6) 0.0175(2) Uani 1 1 d .
P2 P 0.14595(11) -0.06073(9) 0.38755(6) 0.0158(2) Uani 1 1 d .
P3 P -0.33613(11) 0.69309(9) 0.25375(7) 0.0208(2) Uani 1 1 d .
C1 C -0.1061(4) 0.2722(3) 0.1203(2) 0.0185(7) Uani 1 1 d .
C2 C 0.0312(4) 0.1804(3) 0.1759(2) 0.0169(7) Uani 1 1 d .
C3 C 0.0405(4) 0.1996(3) 0.2662(2) 0.0164(7) Uani 1 1 d .
C4 C -0.0802(4) 0.3139(3) 0.2991(2) 0.0203(8) Uani 1 1 d .
C5 C -0.2178(4) 0.4043(3) 0.2436(2) 0.0194(8) Uani 1 1 d .
C6 C -0.2331(4) 0.3808(3) 0.1549(2) 0.0185(8) Uani 1 1 d .
C7 C -0.1160(4) 0.2499(4) 0.0226(2) 0.0193(8) Uani 1 1 d .
H7A H -0.2311 0.2733 0.0073 0.023 Uiso 1 1 calc R
H7B H -0.0561 0.1518 0.0198 0.023 Uiso 1 1 calc R
C8 C 0.1639(5) 0.0612(3) 0.1380(2) 0.0217(8) Uani 1 1 d .
H8A H 0.1371 0.0647 0.0756 0.033 Uiso 1 1 calc R
H8B H 0.1699 -0.0259 0.1737 0.033 Uiso 1 1 calc R
H8C H 0.2689 0.0693 0.1407 0.033 Uiso 1 1 calc R
C9 C 0.1772(4) 0.0948(3) 0.3309(2) 0.0196(8) Uani 1 1 d .
H9A H 0.1929 0.1421 0.3776 0.024 Uiso 1 1 calc R
H9B H 0.2791 0.0655 0.2967 0.024 Uiso 1 1 calc R
C10 C -0.0657(5) 0.3415(4) 0.3940(3) 0.0290(9) Uani 1 1 d .
H10A H 0.0329 0.2710 0.4237 0.044 Uiso 1 1 calc R
H10B H -0.1606 0.3396 0.4289 0.044 Uiso 1 1 calc R
H10C H -0.0602 0.4314 0.3897 0.044 Uiso 1 1 calc R
C11 C -0.3515(5) 0.5243(3) 0.2808(3) 0.0238(8) Uani 1 1 d .
H11A H -0.3513 0.4990 0.3469 0.029 Uiso 1 1 calc R
H11B H -0.4578 0.5339 0.2582 0.029 Uiso 1 1 calc R
C12 C -0.3880(4) 0.4687(4) 0.0977(3) 0.0236(8) Uani 1 1 d .
H12A H -0.4621 0.5379 0.1308 0.035 Uiso 1 1 calc R
H12B H -0.4415 0.4100 0.0845 0.035 Uiso 1 1 calc R
H12C H -0.3586 0.5138 0.0414 0.035 Uiso 1 1 calc R
C13 C 0.5382(4) -0.3417(4) 0.5531(2) 0.0219(8) Uani 1 1 d .
H13A H 0.4867 -0.3193 0.4961 0.026 Uiso 1 1 calc R
C14 C 0.6806(5) -0.4602(4) 0.5712(3) 0.0256(8) Uani 1 1 d .
H14A H 0.7224 -0.5179 0.5276 0.031 Uiso 1 1 calc R
C15 C 0.7608(5) -0.4924(4) 0.6547(3) 0.0271(9) Uani 1 1 d .
H15A H 0.8566 -0.5723 0.6682 0.032 Uiso 1 1 calc R
C16 C 0.6958(4) -0.4036(4) 0.7180(2) 0.0206(8) Uani 1 1 d .
H16A H 0.7492 -0.4212 0.7739 0.025 Uiso 1 1 calc R
C17 C 0.5496(4) -0.2882(3) 0.6960(2) 0.0153(7) Uani 1 1 d .
C18 C 0.4615(4) -0.1915(3) 0.7602(2) 0.0143(7) Uani 1 1 d .
C19 C 0.5239(5) -0.1976(4) 0.8453(2) 0.0212(8) Uani 1 1 d .
H19A H 0.6287 -0.2624 0.8646 0.025 Uiso 1 1 calc R
C20 C 0.4281(5) -0.1064(4) 0.9006(3) 0.0250(9) Uani 1 1 d .
H20A H 0.4671 -0.1091 0.9581 0.030 Uiso 1 1 calc R
C21 C 0.2729(5) -0.0104(4) 0.8701(3) 0.0226(8) Uani 1 1 d .
H21A H 0.2056 0.0510 0.9071 0.027 Uiso 1 1 calc R
C22 C 0.2201(4) -0.0072(3) 0.7842(2) 0.0193(8) Uani 1 1 d .
H22A H 0.1169 0.0589 0.7632 0.023 Uiso 1 1 calc R
O2W O 0.092(2) 0.2942(17) 0.5713(12) 0.020(6) Uiso 0.134(9) 1 d P

loop_
_atom_site_aniso_label
_atom_site_aniso_U_11
_atom_site_aniso_U_22
_atom_site_aniso_U_33
_atom_site_aniso_U_23
_atom_site_aniso_U_13
_atom_site_aniso_U_12
Cu1 0.0121(2) 0.0156(2) 0.0160(2) 0.00034(16) -0.00241(16) -0.00211(17)
O1W 0.065(2) 0.066(2) 0.0368(19) 0.0133(16) -0.0039(17) -0.051(2)
O1 0.0146(12) 0.0192(12) 0.0214(13) -0.0033(10) 0.0007(10) -0.0057(10)
O2 0.0197(13) 0.0235(13) 0.0225(14) -0.0044(10) 0.0031(11) -0.0102(11)
O3 0.0195(13) 0.0181(12) 0.0204(13) 0.0001(10) -0.0053(10) -0.0030(11)
O4 0.0196(13) 0.0192(13) 0.0259(14) -0.0076(11) 0.0066(11) -0.0039(11)
O5 0.0122(13) 0.0221(13) 0.0269(15) 0.0029(11) -0.0022(11) -0.0009(11)
O6 0.0193(14) 0.0419(16) 0.0142(14) -0.0015(11) -0.0032(11) 0.0005(12)
O7 0.0192(13) 0.0231(13) 0.0278(15) -0.0048(11) 0.0083(11) -0.0078(11)
O8 0.0177(13) 0.0180(13) 0.0309(15) -0.0023(11) 0.0021(11) -0.0029(11)
O9 0.0221(14) 0.0202(13) 0.0388(16) -0.0118(12) 0.0110(12) -0.0052(11)
N1 0.0135(15) 0.0150(14) 0.0185(16) -0.0008(12) 0.0010(12) -0.0065(12)
N2 0.0144(15) 0.0167(14) 0.0141(15) 0.0008(11) -0.0007(12) -0.0062(12)
P1 0.0153(5) 0.0177(5) 0.0177(5) 0.0006(4) 0.0001(4) -0.0059(4)
P2 0.0121(5) 0.0171(4) 0.0126(5) -0.0003(3) -0.0006(3) -0.0003(4)
P3 0.0162(5) 0.0143(5) 0.0295(6) -0.0054(4) 0.0073(4) -0.0036(4)
C1 0.0209(19) 0.0154(17) 0.0202(19) 0.0002(14) 0.0026(15) -0.0099(15)
C2 0.0172(18) 0.0123(16) 0.0216(19) -0.0013(14) 0.0031(14) -0.0072(14)
C3 0.0169(18) 0.0146(17) 0.0192(19) -0.0015(14) 0.0036(14) -0.0086(15)
C4 0.023(2) 0.0153(17) 0.026(2) -0.0037(15) 0.0039(16) -0.0105(16)
C5 0.0191(19) 0.0131(17) 0.026(2) -0.0025(14) 0.0082(15) -0.0081(15)
C6 0.0117(17) 0.0130(16) 0.029(2) 0.0038(14) 0.0022(15) -0.0058(14)
C7 0.0207(19) 0.0203(18) 0.0176(19) 0.0014(14) -0.0001(15) -0.0108(16)
C8 0.023(2) 0.0170(18) 0.022(2) -0.0023(15) 0.0018(15) -0.0044(16)
C9 0.0189(19) 0.0182(18) 0.0215(19) -0.0044(14) -0.0007(15) -0.0063(15)
C10 0.034(2) 0.027(2) 0.024(2) -0.0092(17) 0.0023(18) -0.0082(18)
C11 0.022(2) 0.0159(18) 0.031(2) -0.0036(15) 0.0078(16) -0.0065(16)
C12 0.0174(19) 0.0216(19) 0.026(2) 0.0020(15) -0.0002(16) -0.0043(16)
C13 0.0200(19) 0.026(2) 0.0180(19) -0.0040(15) 0.0004(15) -0.0067(16)
C14 0.023(2) 0.024(2) 0.023(2) -0.0085(16) 0.0040(16) -0.0008(17)
C15 0.0164(19) 0.023(2) 0.032(2) -0.0027(17) -0.0001(16) 0.0014(16)
C16 0.0136(18) 0.0241(19) 0.0208(19) -0.0021(15) -0.0025(15) -0.0043(15)
C17 0.0114(17) 0.0157(17) 0.0171(18) 0.0015(13) -0.0002(14) -0.0051(14)
C18 0.0144(17) 0.0135(16) 0.0160(17) 0.0005(13) 0.0008(14) -0.0079(14)
C19 0.023(2) 0.0174(18) 0.022(2) 0.0005(15) -0.0052(15) -0.0078(16)
C20 0.038(2) 0.026(2) 0.0172(19) -0.0052(15) -0.0035(17) -0.0184(18)
C21 0.029(2) 0.0161(18) 0.025(2) -0.0073(15) 0.0073(16) -0.0105(16)
C22 0.0194(19) 0.0142(17) 0.024(2) -0.0015(14) 0.0029(15) -0.0068(15)

loop_
_atom_type_symbol
_atom_type_description
_atom_type_scat_dispersion_real
_atom_type_scat_dispersion_imag
_atom_type_scat_source
C C 0.0033 0.0016 'International Tables Vol C Tables 4.2.6.8 and 6.1.1.4'
Cu Cu 0.3201 1.2651 'International Tables Vol C Tables 4.2.6.8 and 6.1.1.4'
N N 0.0061 0.0033 'International Tables Vol C Tables 4.2.6.8 and 6.1.1.4'
O O 0.0106 0.0060 'International Tables Vol C Tables 4.2.6.8 and 6.1.1.4'
P P 0.1023 0.0942 'International Tables Vol C Tables 4.2.6.8 and 6.1.1.4'
H H 0.0000 0.0000 'International Tables Vol C Tables 4.2.6.8 and 6.1.1.4'

loop_
_geom_angle_atom_site_label_1
_geom_angle_atom_site_label_2
_geom_angle_atom_site_label_3
_geom_angle
_geom_angle_site_symmetry_1
_geom_angle_site_symmetry_3
O6 Cu1 O5 95.37(11) . 2_556
O6 Cu1 N2 89.42(11) . .
O5 Cu1 N2 166.22(11) 2_556 .
O6 Cu1 N1 170.45(11) . .
O5 Cu1 N1 94.16(11) 2_556 .
N2 Cu1 N1 81.14(11) . .
O6 Cu1 O1W 92.85(12) . .
O5 Cu1 O1W 95.53(12) 2_556 .
N2 Cu1 O1W 97.13(13) . .
N1 Cu1 O1W 86.93(11) . .
Cu1 O1W H1W 98.5 . .
P1 O3 H3A 109.5 . .
P2 O4 H4A 109.5 . .
P2 O5 Cu1 147.27(16) . 2_556
P2 O6 Cu1 147.88(17) . .
P3 O7 H7C 109.5 . .
P3 O8 H8D 109.5 . .
C22 N1 C18 118.8(3) . .
C22 N1 Cu1 126.4(2) . .
C18 N1 Cu1 114.6(2) . .
C13 N2 C17 118.4(3) . .
C13 N2 Cu1 126.2(2) . .
C17 N2 Cu1 115.3(2) . .
O2 P1 O1 113.62(14) . .
O2 P1 O3 108.03(14) . .
O1 P1 O3 110.56(13) . .
O2 P1 C7 107.11(15) . .
O1 P1 C7 110.08(15) . .
O3 P1 C7 107.17(15) . .
O5 P2 O6 116.15(15) . .
O5 P2 O4 105.45(14) . .
O6 P2 O4 108.28(14) . .
O5 P2 C9 112.39(15) . .
O6 P2 C9 107.45(16) . .
O4 P2 C9 106.66(15) . .
O9 P3 O7 113.74(15) . .
O9 P3 O8 109.43(15) . .
O7 P3 O8 109.77(14) . .
O9 P3 C11 107.95(16) . .
O7 P3 C11 108.03(16) . .
O8 P3 C11 107.72(16) . .
C6 C1 C2 120.6(3) . .
C6 C1 C7 120.5(3) . .
C2 C1 C7 118.9(3) . .
C3 C2 C1 119.2(3) . .
C3 C2 C8 121.2(3) . .
C1 C2 C8 119.6(3) . .
C2 C3 C4 120.5(3) . .
C2 C3 C9 120.7(3) . .
C4 C3 C9 118.8(3) . .
C3 C4 C5 119.9(3) . .
C3 C4 C10 121.1(3) . .
C5 C4 C10 119.0(3) . .
C6 C5 C4 119.9(3) . .
C6 C5 C11 120.4(3) . .
C4 C5 C11 119.8(3) . .
C1 C6 C5 119.7(3) . .
C1 C6 C12 119.7(3) . .
C5 C6 C12 120.5(3) . .
C1 C7 P1 114.6(2) . .
C1 C7 H7A 108.6 . .
P1 C7 H7A 108.6 . .
C1 C7 H7B 108.6 . .
P1 C7 H7B 108.6 . .
H7A C7 H7B 107.6 . .
C2 C8 H8A 109.5 . .
C2 C8 H8B 109.5 . .
H8A C8 H8B 109.5 . .
C2 C8 H8C 109.5 . .
H8A C8 H8C 109.5 . .
H8B C8 H8C 109.5 . .
C3 C9 P2 116.8(2) . .
C3 C9 H9A 108.1 . .
P2 C9 H9A 108.1 . .
C3 C9 H9B 108.1 . .
P2 C9 H9B 108.1 . .
H9A C9 H9B 107.3 . .
C4 C10 H10A 109.5 . .
C4 C10 H10B 109.5 . .
H10A C10 H10B 109.5 . .
C4 C10 H10C 109.5 . .
H10A C10 H10C 109.5 . .
H10B C10 H10C 109.5 . .
C5 C11 P3 117.0(2) . .
C5 C11 H11A 108.1 . .
P3 C11 H11A 108.1 . .
C5 C11 H11B 108.1 . .
P3 C11 H11B 108.1 . .
H11A C11 H11B 107.3 . .
C6 C12 H12A 109.5 . .
C6 C12 H12B 109.5 . .
H12A C12 H12B 109.5 . .
C6 C12 H12C 109.5 . .
H12A C12 H12C 109.5 . .
H12B C12 H12C 109.5 . .
N2 C13 C14 122.5(3) . .
N2 C13 H13A 118.8 . .
C14 C13 H13A 118.8 . .
C13 C14 C15 119.3(3) . .
C13 C14 H14A 120.4 . .
C15 C14 H14A 120.4 . .
C14 C15 C16 118.9(3) . .
C14 C15 H15A 120.5 . .
C16 C15 H15A 120.5 . .
C17 C16 C15 118.5(3) . .
C17 C16 H16A 120.7 . .
C15 C16 H16A 120.7 . .
N2 C17 C16 122.3(3) . .
N2 C17 C18 114.0(3) . .
C16 C17 C18 123.7(3) . .
N1 C18 C19 121.5(3) . .
N1 C18 C17 114.5(3) . .
C19 C18 C17 124.0(3) . .
C20 C19 C18 118.8(3) . .
C20 C19 H19A 120.6 . .
C18 C19 H19A 120.6 . .
C19 C20 C21 119.5(3) . .
C19 C20 H20A 120.3 . .
C21 C20 H20A 120.3 . .
C22 C21 C20 118.9(3) . .
C22 C21 H21A 120.6 . .
C20 C21 H21A 120.6 . .
N1 C22 C21 122.4(3) . .
N1 C22 H22A 118.8 . .
C21 C22 H22A 118.8 . .

loop_
_geom_bond_atom_site_label_1
_geom_bond_atom_site_label_2
_geom_bond_distance
_geom_bond_site_symmetry_2
Cu1 O6 1.912(3) .
Cu1 O5 1.917(2) 2_556
Cu1 N2 1.992(3) .
Cu1 N1 1.999(3) .
Cu1 O1W 2.368(3) .
O1W H1W 0.9130 .
O1 P1 1.524(2) .
O2 P1 1.512(3) .
O3 P1 1.564(2) .
O3 H3A 0.8200 .
O4 P2 1.568(2) .
O4 H4A 0.8200 .
O5 P2 1.499(2) .
O5 Cu1 1.917(2) 2_556
O6 P2 1.500(3) .
O7 P3 1.532(3) .
O7 H7C 0.8200 .
O8 P3 1.567(3) .
O8 H8D 0.8200 .
O9 P3 1.494(3) .
N1 C22 1.334(4) .
N1 C18 1.353(4) .
N2 C13 1.337(4) .
N2 C17 1.351(4) .
P1 C7 1.804(3) .
P2 C9 1.819(3) .
P3 C11 1.812(3) .
C1 C6 1.404(5) .
C1 C2 1.410(5) .
C1 C7 1.525(5) .
C2 C3 1.403(5) .
C2 C8 1.514(5) .
C3 C4 1.406(5) .
C3 C9 1.517(5) .
C4 C5 1.407(5) .
C4 C10 1.511(5) .
C5 C6 1.406(5) .
C5 C11 1.518(5) .
C6 C12 1.515(5) .
C7 H7A 0.9700 .
C7 H7B 0.9700 .
C8 H8A 0.9600 .
C8 H8B 0.9600 .
C8 H8C 0.9600 .
C9 H9A 0.9700 .
C9 H9B 0.9700 .
C10 H10A 0.9600 .
C10 H10B 0.9600 .
C10 H10C 0.9600 .
C11 H11A 0.9700 .
C11 H11B 0.9700 .
C12 H12A 0.9600 .
C12 H12B 0.9600 .
C12 H12C 0.9600 .
C13 C14 1.378(5) .
C13 H13A 0.9300 .
C14 C15 1.382(5) .
C14 H14A 0.9300 .
C15 C16 1.389(5) .
C15 H15A 0.9300 .
C16 C17 1.387(5) .
C16 H16A 0.9300 .
C17 C18 1.483(5) .
C18 C19 1.387(5) .
C19 C20 1.372(5) .
C19 H19A 0.9300 .
C20 C21 1.384(5) .
C20 H20A 0.9300 .
C21 C22 1.372(5) .
C21 H21A 0.9300 .
C22 H22A 0.9300 .

loop_
_geom_torsion_atom_site_label_1
_geom_torsion_atom_site_label_2
_geom_torsion_atom_site_label_3
_geom_torsion_atom_site_label_4
_geom_torsion
_geom_torsion_site_symmetry_1
O5 Cu1 O6 P2 10.3(4) 2_556
N2 Cu1 O6 P2 177.4(4) .
N1 Cu1 O6 P2 -173.9(5) .
O1W Cu1 O6 P2 -85.5(4) .
O6 Cu1 N1 C22 171.6(6) .
O5 Cu1 N1 C22 -12.6(3) 2_556
N2 Cu1 N1 C22 -179.6(3) .
O1W Cu1 N1 C22 82.7(3) .
O6 Cu1 N1 C18 -3.0(8) .
O5 Cu1 N1 C18 172.8(2) 2_556
N2 Cu1 N1 C18 5.8(2) .
O1W Cu1 N1 C18 -91.9(2) .
O6 Cu1 N2 C13 -7.0(3) .
O5 Cu1 N2 C13 103.6(5) 2_556
N1 Cu1 N2 C13 174.5(3) .
O1W Cu1 N2 C13 -99.8(3) .
O6 Cu1 N2 C17 175.6(2) .
O5 Cu1 N2 C17 -73.9(5) 2_556
N1 Cu1 N2 C17 -3.0(2) .
O1W Cu1 N2 C17 82.7(2) .
Cu1 O5 P2 O6 98.4(3) 2_556
Cu1 O5 P2 O4 -141.7(3) 2_556
Cu1 O5 P2 C9 -25.9(4) 2_556
Cu1 O6 P2 O5 -48.1(4) .
Cu1 O6 P2 O4 -166.4(3) .
Cu1 O6 P2 C9 78.7(4) .
C6 C1 C2 C3 -0.6(5) .
C7 C1 C2 C3 -179.5(3) .
C6 C1 C2 C8 178.1(3) .
C7 C1 C2 C8 -0.8(5) .
C1 C2 C3 C4 -3.9(5) .
C8 C2 C3 C4 177.4(3) .
C1 C2 C3 C9 173.9(3) .
C8 C2 C3 C9 -4.8(5) .
C2 C3 C4 C5 4.6(5) .
C9 C3 C4 C5 -173.3(3) .
C2 C3 C4 C10 -175.8(3) .
C9 C3 C4 C10 6.3(5) .
C3 C4 C5 C6 -0.7(5) .
C10 C4 C5 C6 179.7(3) .
C3 C4 C5 C11 177.5(3) .
C10 C4 C5 C11 -2.1(5) .
C2 C1 C6 C5 4.5(5) .
C7 C1 C6 C5 -176.7(3) .
C2 C1 C6 C12 -173.5(3) .
C7 C1 C6 C12 5.4(5) .
C4 C5 C6 C1 -3.8(5) .
C11 C5 C6 C1 178.0(3) .
C4 C5 C6 C12 174.2(3) .
C11 C5 C6 C12 -4.0(5) .
C6 C1 C7 P1 86.9(4) .
C2 C1 C7 P1 -94.2(3) .
O2 P1 C7 C1 173.2(2) .
O1 P1 C7 C1 49.3(3) .
O3 P1 C7 C1 -71.0(3) .
C2 C3 C9 P2 -82.2(4) .
C4 C3 C9 P2 95.7(3) .
O5 P2 C9 C3 -24.5(3) .
O6 P2 C9 C3 -153.5(3) .
O4 P2 C9 C3 90.6(3) .
C6 C5 C11 P3 -85.9(4) .
C4 C5 C11 P3 95.9(4) .
O9 P3 C11 C5 -171.5(3) .
O7 P3 C11 C5 -48.1(3) .
O8 P3 C11 C5 70.5(3) .
C17 N2 C13 C14 2.1(5) .
Cu1 N2 C13 C14 -175.3(3) .
N2 C13 C14 C15 -1.8(6) .
C13 C14 C15 C16 -0.4(6) .
C14 C15 C16 C17 2.1(5) .
C13 N2 C17 C16 -0.3(5) .
Cu1 N2 C17 C16 177.4(3) .
C13 N2 C17 C18 -177.7(3) .
Cu1 N2 C17 C18 -0.1(3) .
C15 C16 C17 N2 -1.8(5) .
C15 C16 C17 C18 175.4(3) .
C22 N1 C18 C19 -1.8(5) .
Cu1 N1 C18 C19 173.3(2) .
C22 N1 C18 C17 177.5(3) .
Cu1 N1 C18 C17 -7.4(3) .
N2 C17 C18 N1 5.0(4) .
C16 C17 C18 N1 -172.5(3) .
N2 C17 C18 C19 -175.8(3) .
C16 C17 C18 C19 6.8(5) .
N1 C18 C19 C20 2.0(5) .
C17 C18 C19 C20 -177.2(3) .
C18 C19 C20 C21 -0.4(5) .
C19 C20 C21 C22 -1.3(5) .
C18 N1 C22 C21 0.0(5) .
Cu1 N1 C22 C21 -174.5(2) .
C20 C21 C22 N1 1.5(5) .
